data_7115799
loop_
_publ_author_name
'Yuanjing Cai'
'Kerim Samedov'
'Haley Albright'
'Brian S. Dolinar'
'Ilia A. Guzei'
'Rongrong Hu'
'Chaocan Zhang'
'Ben Zhong Tang'
'Robert West'

_publ_section_title
;
 High solid-state fluorescence in ring-shaped AEE-active tetraphenylsilole
 derivatives
;
_journal_name_full Chem.Commun.
_journal_page_first 12714
_journal_paper_doi 10.1039/C4cc06203E
_journal_volume 50
_journal_year 2014
_chemical_formula_moiety '2(C30 H26 O2 Si2)'
_chemical_formula_sum 'C60 H52 O4 Si4'
_chemical_formula_weight 949.37
_chemical_name_systematic
;
 ?
;
_space_group_crystal_system triclinic
_space_group_IT_number 2
_space_group_name_Hall '-P 1'
_space_group_name_H-M_alt 'P -1'
_symmetry_space_group_name_Hall '-P 1'
_symmetry_space_group_name_H-M 'P -1'
_atom_sites_solution_hydrogens geom
_atom_sites_solution_primary direct
_cell_angle_alpha 75.714(15)
_cell_angle_beta 73.48(2)
_cell_angle_gamma 66.738(15)
_cell_formula_units_Z 2
_cell_length_a 12.373(7)
_cell_length_b 12.616(6)
_cell_length_c 18.679(7)
_cell_measurement_reflns_used 4399
_cell_measurement_temperature 100.0
_cell_measurement_theta_max 25.66
_cell_measurement_theta_min 2.26
_cell_volume 2538(2)
_computing_cell_refinement 'SAINT+ Ver. 8.30C (Bruker-AXS, 2013)'
_computing_data_collection 'APEX2 Ver. 2013.2-0 (Bruker-AXS, 2013)'
_computing_data_reduction 'SAINT+ Ver. 8.30C (Bruker-AXS, 2013)'
_computing_molecular_graphics
;
O. V. Dolomanov, L. J. Bourhis, R. J. Gildea, J. A. K. Howard and H. Puschmann,
OLEX2: a complete structure solution, refinement and analysis program.
J. Appl. Cryst. (2009). 42, 339-341.
;
_computing_publication_material
;
O. V. Dolomanov, L. J. Bourhis, R. J. Gildea, J. A. K. Howard and H. Puschmann,
OLEX2: a complete structure solution, refinement and analysis program.
J. Appl. Cryst. (2009). 42, 339-341.
;
_computing_structure_refinement 'SHELXTL (Sheldrick, 2008-2013)'
_computing_structure_solution 'SHELXTL (Sheldrick, 2008-2013)'
_diffrn_ambient_temperature 100.0
_diffrn_detector_area_resol_mean 7.9
_diffrn_detector_type 'CCD area detector'
_diffrn_measured_fraction_theta_full 0.998
_diffrn_measured_fraction_theta_max 0.996
_diffrn_measurement_device 'three-circle diffractometer'
_diffrn_measurement_device_type 'Bruker SMART APEX2 area detector'
_diffrn_measurement_method '0.5\% \w and 0.5\% \f scans'
_diffrn_radiation_collimation 'focusing mirrors'
_diffrn_radiation_monochromator 'mirror optics'
_diffrn_radiation_probe x-ray
_diffrn_radiation_type 'Mo K\a'
_diffrn_radiation_wavelength 0.71073
_diffrn_radiation_xray_symbol K-L~3~
_diffrn_reflns_av_R_equivalents 0.0476
_diffrn_reflns_av_unetI/netI 0.0642
_diffrn_reflns_Laue_measured_fraction_full 0.998
_diffrn_reflns_Laue_measured_fraction_max 0.996
_diffrn_reflns_limit_h_max 15
_diffrn_reflns_limit_h_min -15
_diffrn_reflns_limit_k_max 15
_diffrn_reflns_limit_k_min -15
_diffrn_reflns_limit_l_max 22
_diffrn_reflns_limit_l_min -22
_diffrn_reflns_number 25301
_diffrn_reflns_point_group_measured_fraction_full 0.998
_diffrn_reflns_point_group_measured_fraction_max 0.996
_diffrn_reflns_theta_full 25.000
_diffrn_reflns_theta_max 25.722
_diffrn_reflns_theta_min 1.778
_diffrn_source 'microfocus sealed X-ray tube'
_diffrn_source_type 'Incoatec I\ms'
_diffrn_standards_number 0
_exptl_absorpt_coefficient_mu 0.165
_exptl_absorpt_correction_T_max 1.0000
_exptl_absorpt_correction_T_min 0.8860
_exptl_absorpt_correction_type analytical
_exptl_absorpt_process_details
;
SADABS-2012/1 (Bruker,2012) was used for absorption correction.
wR2(int) was 0.0657 before and 0.0442 after correction.
The Ratio of minimum to maximum transmission is 0.8860.
The \l/2 correction factor is Not present.
;
_exptl_crystal_colour yellow
_exptl_crystal_colour_primary yellow
_exptl_crystal_density_diffrn 1.242
_exptl_crystal_density_method 'not measured'
_exptl_crystal_description plate
_exptl_crystal_F_000 1000
_exptl_crystal_size_max 0.133
_exptl_crystal_size_mid 0.1
_exptl_crystal_size_min 0.039
_refine_diff_density_max 0.369
_refine_diff_density_min -0.321
_refine_diff_density_rms 0.057
_refine_ls_extinction_method none
_refine_ls_goodness_of_fit_ref 1.016
_refine_ls_hydrogen_treatment constr
_refine_ls_matrix_type full
_refine_ls_number_parameters 679
_refine_ls_number_reflns 9643
_refine_ls_number_restraints 354
_refine_ls_restrained_S_all 1.011
_refine_ls_R_factor_all 0.0792
_refine_ls_R_factor_gt 0.0490
_refine_ls_shift/su_max 0.001
_refine_ls_shift/su_mean 0.000
_refine_ls_structure_factor_coef Fsqd
_refine_ls_weighting_details 'w=1/[\s^2^(Fo^2^)+(0.0502P)^2^+1.3684P] where P=(Fo^2^+2Fc^2^)/3'
_refine_ls_weighting_scheme calc
_refine_ls_wR_factor_gt 0.1076
_refine_ls_wR_factor_ref 0.1197
_reflns_Friedel_coverage 0.000
_reflns_number_gt 6867
_reflns_number_total 9643
_reflns_threshold_expression 'I > 2\s(I)'
_cod_data_source_file c4cc06203e2.cif
_cod_data_source_block 3
_cod_database_code 7115799
_olex2_refinement_description
;
1. Fixed Uiso
 At 1.2 times of:
  H10 of C10, H7 of C7, H12 of C12, H9 of C9, H15 of C15, H16 of C16, H14 of
  C14, H13 of C13, H6 of C6, H8 of C8, H18B of C18B, H19B of C19B, H28' of C28',
   H27' of C27', H26' of C26', H25' of C25', H24' of C24', H21B of C21B, H20B
  of C20B, H7' of C7', H22B of C22B, H8' of C8', H18' of C18', H19' of C19',
  H20' of C20', H21' of C21', H22' of C22', H16' of C16', H15' of C15', H14' of
  C14', H13' of C13', H12' of C12', H10' of C10', H9' of C9', H28 of C28, H27
  of C27, H26 of C26, H25 of C25, H24 of C24, H22A of C22A, H21A of C21A, H19
  of C19, H20 of C20, H21 of C21, H22 of C22, H18A of C18A, H19A of C19A, H20A
  of C20A, H6' of C6', H18 of C18
 At 1.5 times of:
  {H30F,H30D,H30E} of C30', {H29D,H29E,H29F} of C29', {H29A,H29B,H29C} of C29,
   {H30A,H30B,H30C} of C30
2. Restrained distances
 C3-C17A ~ C3-C17 ~ C3'-C17B ~ C3'-C17'
 with sigma of 0.01
3. Uiso/Uaniso restraints and constraints
C17' ~ C22' ~ C18' ~ C19' ~ C20' ~ C19B ~ C20B ~ C18B ~ C17B ~ C22B ~ C21' ~ C21B: within 1.7A with sigma of 0.005 and sigma for terminal atoms of 0.01
C17 ~ C19 ~ C20 ~ C18 ~ C22 ~ C21 ~ C22A ~ C17A ~ C18A ~ C19A ~ C20A ~ C21A: within 1.7A with sigma of 0.0025 and sigma for terminal atoms of 0.005
4. Others
 Sof(C17)=Sof(C18)=Sof(H18)=Sof(C19)=Sof(H19)=Sof(C20)=Sof(H20)=Sof(C21)=
 Sof(H21)=Sof(C22)=Sof(H22)=1-Sof(C18)=1-Sof(C18)=1-Sof(C18)=1-Sof(C18)=1-
 Sof(C18)=1-Sof(C18)=1-Sof(C18)=1-Sof(C18)=1-Sof(C18)=1-Sof(C18)=1-Sof(C18)
 Sof(C17')=Sof(C22')=Sof(H22')=Sof(C21')=Sof(H21')=Sof(C20')=Sof(H20')=
 Sof(C19')=Sof(H19')=Sof(C18')=Sof(H18')=1-Sof(C22')=1-Sof(C22')=1-Sof(C22')=1-
 Sof(C22')=1-Sof(C22')=1-Sof(C22')=1-Sof(C22')=1-Sof(C22')=1-Sof(C22')=1-
 Sof(C22')=1-Sof(C22')
5.a Aromatic/amide H refined with riding coordinates:
 C6(H6), C7(H7), C8(H8), C9(H9), C10(H10), C12(H12), C13(H13), C14(H14),
 C15(H15), C16(H16), C18(H18), C19(H19), C20(H20), C21(H21), C22(H22),
 C18A(H18A), C19A(H19A), C20A(H20A), C21A(H21A), C22A(H22A), C24(H24), C25(H25),
  C26(H26), C27(H27), C28(H28), C6'(H6'), C7'(H7'), C8'(H8'), C9'(H9'),
 C10'(H10'), C12'(H12'), C13'(H13'), C14'(H14'), C15'(H15'), C16'(H16'),
 C22'(H22'), C21'(H21'), C20'(H20'), C19'(H19'), C18'(H18'), C22B(H22B),
 C21B(H21B), C20B(H20B), C19B(H19B), C18B(H18B), C24'(H24'), C25'(H25'),
 C26'(H26'), C27'(H27'), C28'(H28')
5.b Fitted hexagon refined as free rotating group:
 C17(C18,C19,C20,C21,C22), C17A(C18A,C19A,C20A,C21A,C22A), C17'(C22',C21',C20',
 C19',C18'), C17B(C22B,C21B,C20B,C19B,C18B)
5.c Idealised Me refined as rotating group:
 C29(H29A,H29B,H29C), C30(H30A,H30B,H30C), C29'(H29D,H29E,H29F), C30'(H30F,
 H30D,H30E)
;

loop_
_space_group_symop_operation_xyz
'x, y, z'
'-x, -y, -z'

loop_
_atom_site_label
_atom_site_type_symbol
_atom_site_fract_x
_atom_site_fract_y
_atom_site_fract_z
_atom_site_U_iso_or_equiv
_atom_site_adp_type
_atom_site_occupancy
_atom_site_site_symmetry_order
_atom_site_calc_flag
_atom_site_refinement_flags_posn
_atom_site_refinement_flags_adp
_atom_site_refinement_flags_occupancy
_atom_site_disorder_assembly
_atom_site_disorder_group
Si1 Si 0.31406(6) 1.00853(6) 0.56411(4) 0.01510(16) Uani 1 1 d . . . . .
Si2 Si 0.47510(6) 0.94640(6) 0.40571(4) 0.01565(16) Uani 1 1 d . . . . .
O1 O 0.37244(14) 1.00910(14) 0.47450(9) 0.0186(4) Uani 1 1 d . . . . .
O2 O 0.59200(14) 0.98422(14) 0.39413(9) 0.0192(4) Uani 1 1 d . . . . .
C1 C 0.1629(2) 1.1233(2) 0.58404(14) 0.0156(5) Uani 1 1 d . . . . .
C2 C 0.0829(2) 1.0676(2) 0.61520(14) 0.0165(5) Uani 1 1 d . . . . .
C3 C 0.1350(2) 0.9356(2) 0.62392(14) 0.0173(5) Uani 1 1 d D . . . .
C4 C 0.2563(2) 0.8866(2) 0.60510(14) 0.0172(5) Uani 1 1 d . . . . .
C5 C 0.1385(2) 1.2495(2) 0.57803(14) 0.0163(5) Uani 1 1 d . . . . .
C6 C 0.1916(2) 1.3087(2) 0.51353(15) 0.0212(6) Uani 1 1 d . . . . .
H6 H 0.2418 1.2681 0.4727 0.025 Uiso 1 1 calc R U . . .
C7 C 0.1724(2) 1.4262(2) 0.50790(16) 0.0268(6) Uani 1 1 d . . . . .
H7 H 0.2079 1.4658 0.4630 0.032 Uiso 1 1 calc R U . . .
C8 C 0.1018(2) 1.4856(2) 0.56734(17) 0.0282(6) Uani 1 1 d . . . . .
H8 H 0.0883 1.5662 0.5634 0.034 Uiso 1 1 calc R U . . .
C9 C 0.0509(2) 1.4278(2) 0.63261(17) 0.0268(6) Uani 1 1 d . . . . .
H9 H 0.0035 1.4684 0.6740 0.032 Uiso 1 1 calc R U . . .
C10 C 0.0684(2) 1.3108(2) 0.63810(15) 0.0227(6) Uani 1 1 d . . . . .
H10 H 0.0324 1.2719 0.6831 0.027 Uiso 1 1 calc R U . . .
C11 C -0.0497(2) 1.1267(2) 0.63977(14) 0.0155(5) Uani 1 1 d . . . . .
C12 C -0.1129(2) 1.2161(2) 0.59056(15) 0.0198(6) Uani 1 1 d . . . . .
H12 H -0.0714 1.2403 0.5420 0.024 Uiso 1 1 calc R U . . .
C13 C -0.2369(2) 1.2705(2) 0.61211(15) 0.0221(6) Uani 1 1 d . . . . .
H13 H -0.2794 1.3318 0.5782 0.027 Uiso 1 1 calc R U . . .
C14 C -0.2983(2) 1.2359(2) 0.68234(15) 0.0221(6) Uani 1 1 d . . . . .
H14 H -0.3829 1.2728 0.6968 0.027 Uiso 1 1 calc R U . . .
C15 C -0.2356(2) 1.1472(2) 0.73162(15) 0.0215(6) Uani 1 1 d . . . . .
H15 H -0.2775 1.1235 0.7802 0.026 Uiso 1 1 calc R U . . .
C16 C -0.1125(2) 1.0926(2) 0.71077(14) 0.0194(5) Uani 1 1 d . . . . .
H16 H -0.0705 1.0315 0.7450 0.023 Uiso 1 1 calc R U . . .
C17 C 0.0508(6) 0.8697(5) 0.6461(4) 0.0258(9) Uani 0.528(7) 1 d DG U P A 1
C18 C -0.0298(5) 0.8926(4) 0.6007(4) 0.0254(8) Uani 0.528(7) 1 d G U P A 1
H18 H -0.0389 0.9569 0.5608 0.031 Uiso 0.528(7) 1 calc R U P A 1
C19 C -0.0971(4) 0.8212(4) 0.6135(3) 0.0290(10) Uani 0.528(7) 1 d G U P A 1
H19 H -0.1522 0.8368 0.5824 0.035 Uiso 0.528(7) 1 calc R U P A 1
C20 C -0.0838(4) 0.7271(4) 0.6717(3) 0.0290(10) Uani 0.528(7) 1 d G U P A 1
H20 H -0.1297 0.6783 0.6805 0.035 Uiso 0.528(7) 1 calc R U P A 1
C21 C -0.0032(4) 0.7042(4) 0.7172(3) 0.0297(10) Uani 0.528(7) 1 d G U P A 1
H21 H 0.0059 0.6399 0.7570 0.036 Uiso 0.528(7) 1 calc R U P A 1
C22 C 0.0641(5) 0.7756(5) 0.7044(4) 0.0272(9) Uani 0.528(7) 1 d G U P A 1
H22 H 0.1192 0.7600 0.7354 0.033 Uiso 0.528(7) 1 calc R U P A 1
C17A C 0.0576(7) 0.8614(6) 0.6543(5) 0.0257(9) Uani 0.472(7) 1 d DG U P A 2
C18A C -0.0268(6) 0.8651(5) 0.6171(4) 0.0271(9) Uani 0.472(7) 1 d G U P A 2
H18A H -0.0433 0.9218 0.5737 0.033 Uiso 0.472(7) 1 calc R U P A 2
C19A C -0.0870(4) 0.7859(5) 0.6434(3) 0.0280(9) Uani 0.472(7) 1 d G U P A 2
H19A H -0.1447 0.7884 0.6180 0.034 Uiso 0.472(7) 1 calc R U P A 2
C20A C -0.0629(4) 0.7030(4) 0.7069(4) 0.0290(11) Uani 0.472(7) 1 d G U P A 2
H20A H -0.1040 0.6489 0.7249 0.035 Uiso 0.472(7) 1 calc R U P A 2
C21A C 0.0215(5) 0.6993(5) 0.7441(3) 0.0305(11) Uani 0.472(7) 1 d G U P A 2
H21A H 0.0380 0.6427 0.7875 0.037 Uiso 0.472(7) 1 calc R U P A 2
C22A C 0.0817(6) 0.7785(6) 0.7178(4) 0.0277(9) Uani 0.472(7) 1 d G U P A 2
H22A H 0.1394 0.7760 0.7432 0.033 Uiso 0.472(7) 1 calc R U P A 2
C23 C 0.3258(2) 0.7608(2) 0.60428(14) 0.0167(5) Uani 1 1 d . . . . .
C24 C 0.2907(2) 0.6908(2) 0.57440(14) 0.0179(5) Uani 1 1 d . . . . .
H24 H 0.2186 0.7239 0.5557 0.021 Uiso 1 1 calc R U . . .
C25 C 0.3592(2) 0.5747(2) 0.57182(14) 0.0210(6) Uani 1 1 d . . . . .
H25 H 0.3340 0.5284 0.5515 0.025 Uiso 1 1 calc R U . . .
C26 C 0.4642(2) 0.5250(2) 0.59860(15) 0.0242(6) Uani 1 1 d . . . . .
H26 H 0.5112 0.4449 0.5968 0.029 Uiso 1 1 calc R U . . .
C27 C 0.5004(2) 0.5925(2) 0.62800(15) 0.0262(6) Uani 1 1 d . . . . .
H27 H 0.5726 0.5585 0.6466 0.031 Uiso 1 1 calc R U . . .
C28 C 0.4325(2) 0.7096(2) 0.63065(15) 0.0210(6) Uani 1 1 d . . . . .
H28 H 0.4589 0.7553 0.6506 0.025 Uiso 1 1 calc R U . . .
C29 C 0.4164(2) 1.0057(2) 0.31855(15) 0.0241(6) Uani 1 1 d . . . . .
H29A H 0.3390 0.9958 0.3266 0.036 Uiso 1 1 calc R U . . .
H29B H 0.4736 0.9640 0.2775 0.036 Uiso 1 1 calc R U . . .
H29C H 0.4055 1.0889 0.3050 0.036 Uiso 1 1 calc R U . . .
C30 C 0.5198(2) 0.7864(2) 0.42680(15) 0.0236(6) Uani 1 1 d . . . . .
H30A H 0.5506 0.7582 0.4735 0.035 Uiso 1 1 calc R U . . .
H30B H 0.5828 0.7517 0.3851 0.035 Uiso 1 1 calc R U . . .
H30C H 0.4499 0.7640 0.4331 0.035 Uiso 1 1 calc R U . . .
Si1' Si 0.56485(6) 0.15186(6) 0.96889(4) 0.02073(17) Uani 1 1 d . . . . .
Si2' Si 0.67476(6) -0.10962(6) 0.94066(4) 0.02086(17) Uani 1 1 d . . . . .
O1' O 0.62587(16) 0.03194(15) 0.93310(10) 0.0263(4) Uani 1 1 d . . . . .
O2' O 0.55791(15) -0.15131(15) 0.97076(10) 0.0248(4) Uani 1 1 d . . . . .
C1' C 0.5427(2) 0.2835(2) 0.89446(14) 0.0202(6) Uani 1 1 d . . . . .
C2' C 0.6182(2) 0.3350(2) 0.89865(15) 0.0214(6) Uani 1 1 d . . . . .
C3' C 0.6948(2) 0.2754(2) 0.95715(15) 0.0235(6) Uani 1 1 d D . . . .
C4' C 0.6750(2) 0.1814(2) 1.00479(15) 0.0231(6) Uani 1 1 d . . . . .
C5' C 0.4547(2) 0.3241(2) 0.84593(14) 0.0215(6) Uani 1 1 d . . . . .
C6' C 0.4199(2) 0.2423(2) 0.82802(15) 0.0267(6) Uani 1 1 d . . . . .
H6' H 0.4557 0.1619 0.8463 0.032 Uiso 1 1 calc R U . . .
C7' C 0.3351(3) 0.2752(3) 0.78457(16) 0.0328(7) Uani 1 1 d . . . . .
H7' H 0.3139 0.2176 0.7730 0.039 Uiso 1 1 calc R U . . .
C8' C 0.2814(3) 0.3910(3) 0.75803(16) 0.0340(7) Uani 1 1 d . . . . .
H8' H 0.2225 0.4141 0.7284 0.041 Uiso 1 1 calc R U . . .
C9' C 0.3138(2) 0.4738(3) 0.77483(17) 0.0333(7) Uani 1 1 d . . . . .
H9' H 0.2773 0.5540 0.7563 0.040 Uiso 1 1 calc R U . . .
C10' C 0.3986(2) 0.4410(2) 0.81812(16) 0.0290(6) Uani 1 1 d . . . . .
H10' H 0.4192 0.4992 0.8292 0.035 Uiso 1 1 calc R U . . .
C11' C 0.6313(2) 0.4450(2) 0.85182(15) 0.0232(6) Uani 1 1 d . . . . .
C12' C 0.5820(3) 0.5473(3) 0.88358(19) 0.0386(8) Uani 1 1 d . . . . .
H12' H 0.5383 0.5468 0.9344 0.046 Uiso 1 1 calc R U . . .
C13' C 0.5960(3) 0.6489(3) 0.8420(2) 0.0487(9) Uani 1 1 d . . . . .
H13' H 0.5618 0.7184 0.8640 0.058 Uiso 1 1 calc R U . . .
C14' C 0.6600(3) 0.6499(3) 0.7682(2) 0.0416(8) Uani 1 1 d . . . . .
H14' H 0.6680 0.7207 0.7390 0.050 Uiso 1 1 calc R U . . .
C15' C 0.7124(3) 0.5484(3) 0.73644(17) 0.0319(7) Uani 1 1 d . . . . .
H15' H 0.7585 0.5487 0.6862 0.038 Uiso 1 1 calc R U . . .
C16' C 0.6971(2) 0.4463(2) 0.77850(16) 0.0266(6) Uani 1 1 d . . . . .
H16' H 0.7322 0.3766 0.7567 0.032 Uiso 1 1 calc R U . . .
C17' C 0.7847(5) 0.3275(6) 0.9567(4) 0.0319(9) Uani 0.722(11) 1 d DG U P B 1
C22' C 0.8835(6) 0.3191(6) 0.8969(4) 0.0375(10) Uani 0.722(11) 1 d G U P B 1
H22' H 0.8992 0.2721 0.8599 0.045 Uiso 0.722(11) 1 calc R U P B 1
C21' C 0.9591(4) 0.3793(5) 0.8913(3) 0.0479(12) Uani 0.722(11) 1 d G U P B 1
H21' H 1.0266 0.3735 0.8504 0.058 Uiso 0.722(11) 1 calc R U P B 1
C20' C 0.9361(4) 0.4480(5) 0.9455(3) 0.0476(11) Uani 0.722(11) 1 d G U P B 1
H20' H 0.9878 0.4892 0.9417 0.057 Uiso 0.722(11) 1 calc R U P B 1
C19' C 0.8374(4) 0.4565(5) 1.0053(3) 0.0475(11) Uani 0.722(11) 1 d G U P B 1
H19' H 0.8216 0.5035 1.0424 0.057 Uiso 0.722(11) 1 calc R U P B 1
C18' C 0.7617(4) 0.3963(5) 1.0110(3) 0.0420(11) Uani 0.722(11) 1 d G U P B 1
H18' H 0.6942 0.4021 1.0519 0.050 Uiso 0.722(11) 1 calc R U P B 1
C17B C 0.7838(14) 0.3250(16) 0.9607(11) 0.0359(18) Uani 0.278(11) 1 d DG U P B 2
C22B C 0.8812(16) 0.3199(17) 0.9003(10) 0.0382(17) Uani 0.278(11) 1 d G U P B 2
H22B H 0.8871 0.2898 0.8569 0.046 Uiso 0.278(11) 1 calc R U P B 2
C21B C 0.9701(11) 0.3589(13) 0.9033(7) 0.0452(17) Uani 0.278(11) 1 d G U P B 2
H21B H 1.0367 0.3555 0.8620 0.054 Uiso 0.278(11) 1 calc R U P B 2
C20B C 0.9615(9) 0.4031(13) 0.9667(8) 0.0503(17) Uani 0.278(11) 1 d G U P B 2
H20B H 1.0223 0.4297 0.9688 0.060 Uiso 0.278(11) 1 calc R U P B 2
C19B C 0.8641(10) 0.4082(14) 1.0271(7) 0.0473(17) Uani 0.278(11) 1 d G U P B 2
H19B H 0.8582 0.4383 1.0705 0.057 Uiso 0.278(11) 1 calc R U P B 2
C18B C 0.7752(9) 0.3692(13) 1.0241(9) 0.0396(17) Uani 0.278(11) 1 d G U P B 2
H18B H 0.7085 0.3726 1.0654 0.048 Uiso 0.278(11) 1 calc R U P B 2
C23' C 0.7387(2) 0.1118(2) 1.06603(15) 0.0259(6) Uani 1 1 d . . . . .
C24' C 0.6749(3) 0.0707(2) 1.13491(16) 0.0301(7) Uani 1 1 d . . . . .
H24' H 0.5918 0.0853 1.1404 0.036 Uiso 1 1 calc R U . . .
C25' C 0.7295(3) 0.0099(3) 1.19472(17) 0.0354(7) Uani 1 1 d . . . . .
H25' H 0.6833 -0.0142 1.2414 0.042 Uiso 1 1 calc R U . . .
C26' C 0.8508(3) -0.0161(3) 1.18712(17) 0.0395(8) Uani 1 1 d . . . . .
H26' H 0.8889 -0.0590 1.2282 0.047 Uiso 1 1 calc R U . . .
C27' C 0.9167(3) 0.0206(3) 1.11926(18) 0.0463(9) Uani 1 1 d . . . . .
H27' H 1.0007 0.0019 1.1134 0.056 Uiso 1 1 calc R U . . .
C28' C 0.8611(3) 0.0846(3) 1.05954(17) 0.0377(8) Uani 1 1 d . . . . .
H28' H 0.9074 0.1102 1.0135 0.045 Uiso 1 1 calc R U . . .
C29' C 0.7469(3) -0.1493(3) 0.84627(16) 0.0333(7) Uani 1 1 d . . . . .
H29D H 0.6892 -0.1112 0.8130 0.050 Uiso 1 1 calc R U . . .
H29E H 0.7735 -0.2342 0.8493 0.050 Uiso 1 1 calc R U . . .
H29F H 0.8164 -0.1239 0.8260 0.050 Uiso 1 1 calc R U . . .
C30' C 0.7786(3) -0.1743(3) 1.00611(19) 0.0429(8) Uani 1 1 d . . . . .
H30F H 0.8532 -0.1579 0.9827 0.064 Uiso 1 1 calc R U . . .
H30D H 0.7970 -0.2589 1.0175 0.064 Uiso 1 1 calc R U . . .
H30E H 0.7410 -0.1405 1.0530 0.064 Uiso 1 1 calc R U . . .

loop_
_atom_site_aniso_label
_atom_site_aniso_U_11
_atom_site_aniso_U_22
_atom_site_aniso_U_33
_atom_site_aniso_U_23
_atom_site_aniso_U_13
_atom_site_aniso_U_12
Si1 0.0102(3) 0.0140(3) 0.0208(4) -0.0046(3) -0.0010(3) -0.0044(3)
Si2 0.0123(3) 0.0161(4) 0.0194(4) -0.0045(3) -0.0015(3) -0.0060(3)
O1 0.0135(8) 0.0180(9) 0.0238(10) -0.0056(7) -0.0012(7) -0.0057(7)
O2 0.0142(8) 0.0219(10) 0.0226(10) -0.0056(8) -0.0016(7) -0.0077(8)
C1 0.0116(11) 0.0158(13) 0.0187(13) -0.0051(10) -0.0011(10) -0.0038(10)
C2 0.0126(11) 0.0173(13) 0.0190(13) -0.0072(10) -0.0011(10) -0.0034(10)
C3 0.0160(12) 0.0160(13) 0.0210(14) -0.0045(10) -0.0011(10) -0.0078(11)
C4 0.0143(12) 0.0175(13) 0.0207(14) -0.0056(11) -0.0037(10) -0.0050(10)
C5 0.0103(11) 0.0155(13) 0.0232(14) -0.0044(11) -0.0054(10) -0.0025(10)
C6 0.0166(12) 0.0189(14) 0.0274(15) -0.0038(11) -0.0034(11) -0.0061(11)
C7 0.0272(15) 0.0222(15) 0.0324(16) 0.0010(12) -0.0083(12) -0.0117(12)
C8 0.0248(14) 0.0140(14) 0.0478(19) -0.0040(13) -0.0126(13) -0.0060(12)
C9 0.0199(13) 0.0211(15) 0.0381(17) -0.0128(13) -0.0021(12) -0.0034(12)
C10 0.0180(13) 0.0203(14) 0.0284(15) -0.0056(12) -0.0006(11) -0.0070(11)
C11 0.0131(12) 0.0139(13) 0.0207(13) -0.0070(10) -0.0011(10) -0.0051(10)
C12 0.0142(12) 0.0233(14) 0.0216(14) -0.0066(11) 0.0005(10) -0.0072(11)
C13 0.0158(12) 0.0225(14) 0.0263(15) -0.0033(11) -0.0068(11) -0.0033(11)
C14 0.0120(12) 0.0250(15) 0.0291(15) -0.0122(12) 0.0003(11) -0.0046(11)
C15 0.0183(13) 0.0203(14) 0.0248(14) -0.0066(11) 0.0029(11) -0.0088(11)
C16 0.0180(12) 0.0169(13) 0.0222(14) -0.0048(11) -0.0010(11) -0.0059(11)
C17 0.0147(12) 0.0165(13) 0.044(2) -0.0136(13) 0.0063(13) -0.0065(12)
C18 0.0147(12) 0.0167(16) 0.046(2) -0.0148(14) 0.0046(13) -0.0085(13)
C19 0.0167(13) 0.0197(17) 0.048(2) -0.0132(15) 0.0052(16) -0.0077(14)
C20 0.0168(14) 0.0195(16) 0.049(2) -0.0130(16) 0.0062(15) -0.0092(14)
C21 0.0176(15) 0.0198(13) 0.049(2) -0.0125(15) 0.0062(15) -0.0080(14)
C22 0.0155(14) 0.0178(12) 0.046(2) -0.0131(14) 0.0058(14) -0.0075(13)
C17A 0.0141(13) 0.0166(14) 0.045(2) -0.0139(13) 0.0059(13) -0.0069(13)
C18A 0.0155(12) 0.0186(16) 0.046(2) -0.0145(14) 0.0058(14) -0.0078(14)
C19A 0.0160(12) 0.0194(16) 0.048(2) -0.0126(15) 0.0053(15) -0.0090(14)
C20A 0.0167(15) 0.0199(15) 0.049(2) -0.0130(16) 0.0054(16) -0.0094(14)
C21A 0.0177(16) 0.0206(14) 0.049(2) -0.0123(16) 0.0059(15) -0.0076(14)
C22A 0.0158(14) 0.0175(13) 0.047(2) -0.0130(14) 0.0073(14) -0.0077(13)
C23 0.0134(11) 0.0163(13) 0.0181(13) -0.0025(10) 0.0014(10) -0.0062(10)
C24 0.0112(11) 0.0162(13) 0.0231(14) -0.0024(11) -0.0026(10) -0.0025(10)
C25 0.0180(13) 0.0182(14) 0.0263(15) -0.0070(11) 0.0000(11) -0.0068(11)
C26 0.0214(13) 0.0142(13) 0.0305(15) -0.0045(11) -0.0024(11) -0.0011(11)
C27 0.0180(13) 0.0242(15) 0.0311(16) -0.0008(12) -0.0068(12) -0.0026(12)
C28 0.0166(12) 0.0197(14) 0.0282(15) -0.0044(11) -0.0055(11) -0.0067(11)
C29 0.0226(13) 0.0273(15) 0.0253(15) -0.0078(12) -0.0059(11) -0.0090(12)
C30 0.0235(13) 0.0207(14) 0.0249(15) -0.0059(11) 0.0005(11) -0.0085(12)
Si1' 0.0217(4) 0.0199(4) 0.0212(4) -0.0042(3) -0.0011(3) -0.0096(3)
Si2' 0.0199(4) 0.0197(4) 0.0206(4) -0.0037(3) -0.0008(3) -0.0066(3)
O1' 0.0285(10) 0.0221(10) 0.0263(10) -0.0062(8) 0.0024(8) -0.0108(9)
O2' 0.0250(9) 0.0254(10) 0.0241(10) -0.0072(8) 0.0022(8) -0.0119(8)
C1' 0.0218(13) 0.0197(14) 0.0192(14) -0.0063(11) 0.0019(11) -0.0095(11)
C2' 0.0199(13) 0.0178(14) 0.0245(14) -0.0060(11) 0.0003(11) -0.0061(11)
C3' 0.0191(13) 0.0234(14) 0.0276(15) -0.0105(12) 0.0000(11) -0.0064(12)
C4' 0.0214(13) 0.0226(15) 0.0240(15) -0.0075(12) -0.0017(11) -0.0061(12)
C5' 0.0204(13) 0.0233(14) 0.0193(14) -0.0042(11) 0.0015(11) -0.0096(12)
C6' 0.0301(15) 0.0259(15) 0.0253(15) -0.0044(12) -0.0024(12) -0.0131(13)
C7' 0.0361(16) 0.0400(18) 0.0293(16) -0.0056(14) -0.0065(13) -0.0206(15)
C8' 0.0274(15) 0.048(2) 0.0278(16) 0.0014(14) -0.0091(13) -0.0160(15)
C9' 0.0299(15) 0.0303(16) 0.0343(17) 0.0024(13) -0.0097(13) -0.0073(13)
C10' 0.0280(15) 0.0263(16) 0.0330(16) -0.0052(13) -0.0027(12) -0.0122(13)
C11' 0.0198(13) 0.0190(14) 0.0323(16) -0.0022(12) -0.0055(12) -0.0094(11)
C12' 0.0310(16) 0.0259(17) 0.054(2) -0.0114(15) 0.0087(14) -0.0139(14)
C13' 0.0355(18) 0.0206(17) 0.081(3) -0.0145(17) 0.0089(18) -0.0108(14)
C14' 0.0346(17) 0.0207(16) 0.066(2) 0.0086(15) -0.0118(16) -0.0147(14)
C15' 0.0319(15) 0.0363(18) 0.0342(17) 0.0069(14) -0.0131(13) -0.0220(14)
C16' 0.0314(15) 0.0224(15) 0.0329(16) 0.0002(12) -0.0137(13) -0.0144(13)
C17' 0.0272(15) 0.0373(18) 0.0373(19) -0.0040(16) -0.0098(15) -0.0167(15)
C22' 0.0290(16) 0.0472(18) 0.0393(19) 0.0015(16) -0.0084(15) -0.0204(15)
C21' 0.0349(18) 0.062(2) 0.048(2) 0.009(2) -0.0137(17) -0.0253(18)
C20' 0.0399(19) 0.063(2) 0.055(2) 0.004(2) -0.0246(17) -0.0321(19)
C19' 0.044(2) 0.057(3) 0.058(2) -0.010(2) -0.0198(18) -0.0277(19)
C18' 0.0345(18) 0.050(2) 0.051(2) -0.0123(19) -0.0097(17) -0.0218(18)
C17B 0.030(2) 0.043(2) 0.041(3) -0.004(2) -0.009(2) -0.019(2)
C22B 0.030(2) 0.048(2) 0.041(2) 0.001(2) -0.011(2) -0.021(2)
C21B 0.034(2) 0.058(3) 0.049(3) 0.006(2) -0.015(2) -0.025(2)
C20B 0.041(2) 0.060(3) 0.058(3) 0.002(3) -0.017(2) -0.027(2)
C19B 0.041(2) 0.057(3) 0.056(3) -0.007(3) -0.019(2) -0.024(2)
C18B 0.034(2) 0.048(3) 0.049(3) -0.009(2) -0.014(2) -0.021(2)
C23' 0.0263(14) 0.0266(15) 0.0269(15) -0.0083(12) -0.0037(12) -0.0101(13)
C24' 0.0287(15) 0.0333(17) 0.0293(16) -0.0049(13) -0.0034(13) -0.0136(13)
C25' 0.0409(17) 0.0385(18) 0.0251(16) -0.0021(14) -0.0030(13) -0.0164(15)
C26' 0.0419(18) 0.050(2) 0.0294(17) 0.0031(15) -0.0183(14) -0.0170(16)
C27' 0.0330(17) 0.066(2) 0.0380(19) 0.0061(17) -0.0136(15) -0.0197(17)
C28' 0.0296(16) 0.051(2) 0.0278(17) 0.0022(15) -0.0046(13) -0.0147(15)
C29' 0.0347(16) 0.0337(17) 0.0297(16) -0.0105(13) 0.0061(13) -0.0156(14)
C30' 0.0362(17) 0.046(2) 0.046(2) 0.0045(16) -0.0174(15) -0.0137(16)

loop_
_atom_type_symbol
_atom_type_description
_atom_type_scat_dispersion_real
_atom_type_scat_dispersion_imag
_atom_type_scat_source
C C 0.0033 0.0016 'International Tables Vol C Tables 4.2.6.8 and 6.1.1.4'
H H 0.0000 0.0000 'International Tables Vol C Tables 4.2.6.8 and 6.1.1.4'
O O 0.0106 0.0060 'International Tables Vol C Tables 4.2.6.8 and 6.1.1.4'
Si Si 0.0817 0.0704 'International Tables Vol C Tables 4.2.6.8 and 6.1.1.4'

loop_
_geom_angle_atom_site_label_1
_geom_angle_atom_site_label_2
_geom_angle_atom_site_label_3
_geom_angle
_geom_angle_site_symmetry_1
O1 Si1 C1 113.13(10) .
O1 Si1 C4 111.75(10) .
O2 Si1 O1 109.30(9) 2_676
O2 Si1 C1 112.68(10) 2_676
O2 Si1 C4 115.54(10) 2_676
C4 Si1 C1 93.83(11) .
O1 Si2 O2 107.61(9) .
O1 Si2 C29 108.19(11) .
O1 Si2 C30 111.69(11) .
O2 Si2 C29 107.53(11) .
O2 Si2 C30 109.67(11) .
C29 Si2 C30 111.96(12) .
Si1 O1 Si2 149.99(12) .
Si1 O2 Si2 144.97(12) 2_676
C2 C1 Si1 106.90(18) .
C2 C1 C5 126.6(2) .
C5 C1 Si1 125.89(17) .
C1 C2 C3 115.8(2) .
C1 C2 C11 125.0(2) .
C11 C2 C3 119.2(2) .
C4 C3 C2 116.7(2) .
C4 C3 C17 124.6(4) .
C4 C3 C17A 121.0(4) .
C17 C3 C2 118.5(3) .
C17A C3 C2 122.3(4) .
C3 C4 Si1 106.48(18) .
C3 C4 C23 125.9(2) .
C23 C4 Si1 126.69(17) .
C6 C5 C1 120.3(2) .
C6 C5 C10 118.1(2) .
C10 C5 C1 121.5(2) .
C5 C6 H6 119.5 .
C7 C6 C5 121.0(2) .
C7 C6 H6 119.5 .
C6 C7 H7 120.0 .
C8 C7 C6 120.1(3) .
C8 C7 H7 120.0 .
C7 C8 H8 120.1 .
C7 C8 C9 119.8(3) .
C9 C8 H8 120.1 .
C8 C9 H9 119.9 .
C8 C9 C10 120.3(3) .
C10 C9 H9 119.9 .
C5 C10 H10 119.7 .
C9 C10 C5 120.7(3) .
C9 C10 H10 119.7 .
C12 C11 C2 119.6(2) .
C12 C11 C16 118.8(2) .
C16 C11 C2 121.5(2) .
C11 C12 H12 119.8 .
C11 C12 C13 120.3(2) .
C13 C12 H12 119.8 .
C12 C13 H13 119.8 .
C14 C13 C12 120.4(2) .
C14 C13 H13 119.8 .
C13 C14 H14 120.3 .
C13 C14 C15 119.5(2) .
C15 C14 H14 120.3 .
C14 C15 H15 119.7 .
C16 C15 C14 120.6(2) .
C16 C15 H15 119.7 .
C11 C16 H16 119.8 .
C15 C16 C11 120.4(2) .
C15 C16 H16 119.8 .
C18 C17 C3 118.7(4) .
C18 C17 C22 120.0 .
C22 C17 C3 120.6(4) .
C17 C18 H18 120.0 .
C17 C18 C19 120.0 .
C19 C18 H18 120.0 .
C18 C19 H19 120.0 .
C18 C19 C20 120.0 .
C20 C19 H19 120.0 .
C19 C20 H20 120.0 .
C21 C20 C19 120.0 .
C21 C20 H20 120.0 .
C20 C21 H21 120.0 .
C20 C21 C22 120.0 .
C22 C21 H21 120.0 .
C17 C22 H22 120.0 .
C21 C22 C17 120.0 .
C21 C22 H22 120.0 .
C18A C17A C3 122.4(5) .
C18A C17A C22A 120.0 .
C22A C17A C3 117.3(5) .
C17A C18A H18A 120.0 .
C17A C18A C19A 120.0 .
C19A C18A H18A 120.0 .
C18A C19A H19A 120.0 .
C18A C19A C20A 120.0 .
C20A C19A H19A 120.0 .
C19A C20A H20A 120.0 .
C21A C20A C19A 120.0 .
C21A C20A H20A 120.0 .
C20A C21A H21A 120.0 .
C20A C21A C22A 120.0 .
C22A C21A H21A 120.0 .
C17A C22A H22A 120.0 .
C21A C22A C17A 120.0 .
C21A C22A H22A 120.0 .
C24 C23 C4 121.9(2) .
C28 C23 C4 120.0(2) .
C28 C23 C24 118.0(2) .
C23 C24 H24 119.6 .
C25 C24 C23 120.9(2) .
C25 C24 H24 119.6 .
C24 C25 H25 119.8 .
C24 C25 C26 120.5(2) .
C26 C25 H25 119.8 .
C25 C26 H26 120.2 .
C27 C26 C25 119.5(2) .
C27 C26 H26 120.2 .
C26 C27 H27 119.7 .
C26 C27 C28 120.6(2) .
C28 C27 H27 119.7 .
C23 C28 H28 119.7 .
C27 C28 C23 120.6(2) .
C27 C28 H28 119.7 .
Si2 C29 H29A 109.5 .
Si2 C29 H29B 109.5 .
Si2 C29 H29C 109.5 .
H29A C29 H29B 109.5 .
H29A C29 H29C 109.5 .
H29B C29 H29C 109.5 .
Si2 C30 H30A 109.5 .
Si2 C30 H30B 109.5 .
Si2 C30 H30C 109.5 .
H30A C30 H30B 109.5 .
H30A C30 H30C 109.5 .
H30B C30 H30C 109.5 .
O1' Si1' C1' 112.04(11) .
O1' Si1' C4' 111.63(11) .
O2' Si1' O1' 109.53(10) 2_657
O2' Si1' C1' 113.06(11) 2_657
O2' Si1' C4' 115.39(11) 2_657
C1' Si1' C4' 94.56(12) .
O1' Si2' O2' 107.74(10) .
O1' Si2' C29' 108.19(12) .
O1' Si2' C30' 109.53(13) .
O2' Si2' C29' 107.31(12) .
O2' Si2' C30' 111.69(13) .
C29' Si2' C30' 112.22(15) .
Si1' O1' Si2' 152.21(13) .
Si1' O2' Si2' 150.50(12) 2_657
C2' C1' Si1' 105.77(19) .
C2' C1' C5' 128.6(2) .
C5' C1' Si1' 125.48(18) .
C1' C2' C3' 116.7(2) .
C1' C2' C11' 126.2(2) .
C11' C2' C3' 117.1(2) .
C4' C3' C2' 117.3(2) .
C4' C3' C17' 126.7(4) .
C4' C3' C17B 124.3(8) .
C17' C3' C2' 116.0(4) .
C17B C3' C2' 118.4(8) .
C3' C4' Si1' 105.29(19) .
C3' C4' C23' 126.0(2) .
C23' C4' Si1' 128.4(2) .
C6' C5' C1' 119.2(2) .
C10' C5' C1' 124.1(2) .
C10' C5' C6' 116.7(2) .
C5' C6' H6' 119.0 .
C7' C6' C5' 122.0(3) .
C7' C6' H6' 119.0 .
C6' C7' H7' 120.0 .
C8' C7' C6' 120.0(3) .
C8' C7' H7' 120.0 .
C7' C8' H8' 120.3 .
C7' C8' C9' 119.3(3) .
C9' C8' H8' 120.3 .
C8' C9' H9' 119.7 .
C10' C9' C8' 120.7(3) .
C10' C9' H9' 119.7 .
C5' C10' H10' 119.3 .
C9' C10' C5' 121.4(3) .
C9' C10' H10' 119.3 .
C12' C11' C2' 119.7(3) .
C16' C11' C2' 121.1(2) .
C16' C11' C12' 119.1(3) .
C11' C12' H12' 119.7 .
C13' C12' C11' 120.5(3) .
C13' C12' H12' 119.7 .
C12' C13' H13' 120.0 .
C12' C13' C14' 119.9(3) .
C14' C13' H13' 120.0 .
C13' C14' H14' 119.9 .
C13' C14' C15' 120.3(3) .
C15' C14' H14' 119.9 .
C14' C15' H15' 120.2 .
C14' C15' C16' 119.5(3) .
C16' C15' H15' 120.2 .
C11' C16' C15' 120.5(3) .
C11' C16' H16' 119.7 .
C15' C16' H16' 119.7 .
C22' C17' C3' 119.7(4) .
C22' C17' C18' 120.0 .
C18' C17' C3' 119.9(4) .
C17' C22' H22' 120.0 .
C21' C22' C17' 120.0 .
C21' C22' H22' 120.0 .
C22' C21' H21' 120.0 .
C22' C21' C20' 120.0 .
C20' C21' H21' 120.0 .
C21' C20' H20' 120.0 .
C19' C20' C21' 120.0 .
C19' C20' H20' 120.0 .
C20' C19' H19' 120.0 .
C20' C19' C18' 120.0 .
C18' C19' H19' 120.0 .
C17' C18' H18' 120.0 .
C19' C18' C17' 120.0 .
C19' C18' H18' 120.0 .
C22B C17B C3' 118.2(12) .
C22B C17B C18B 120.0 .
C18B C17B C3' 121.7(12) .
C17B C22B H22B 120.0 .
C17B C22B C21B 120.0 .
C21B C22B H22B 120.0 .
C22B C21B H21B 120.0 .
C20B C21B C22B 120.0 .
C20B C21B H21B 120.0 .
C21B C20B H20B 120.0 .
C21B C20B C19B 120.0 .
C19B C20B H20B 120.0 .
C20B C19B H19B 120.0 .
C20B C19B C18B 120.0 .
C18B C19B H19B 120.0 .
C17B C18B H18B 120.0 .
C19B C18B C17B 120.0 .
C19B C18B H18B 120.0 .
C24' C23' C4' 119.8(2) .
C28' C23' C4' 123.1(3) .
C28' C23' C24' 117.1(3) .
C23' C24' H24' 119.1 .
C25' C24' C23' 121.8(3) .
C25' C24' H24' 119.1 .
C24' C25' H25' 119.9 .
C24' C25' C26' 120.2(3) .
C26' C25' H25' 119.9 .
C25' C26' H26' 120.3 .
C25' C26' C27' 119.4(3) .
C27' C26' H26' 120.3 .
C26' C27' H27' 119.8 .
C26' C27' C28' 120.5(3) .
C28' C27' H27' 119.8 .
C23' C28' H28' 119.5 .
C27' C28' C23' 121.0(3) .
C27' C28' H28' 119.5 .
Si2' C29' H29D 109.5 .
Si2' C29' H29E 109.5 .
Si2' C29' H29F 109.5 .
H29D C29' H29E 109.5 .
H29D C29' H29F 109.5 .
H29E C29' H29F 109.5 .
Si2' C30' H30F 109.5 .
Si2' C30' H30D 109.5 .
Si2' C30' H30E 109.5 .
H30F C30' H30D 109.5 .
H30F C30' H30E 109.5 .
H30D C30' H30E 109.5 .

loop_
_geom_bond_atom_site_label_1
_geom_bond_atom_site_label_2
_geom_bond_distance
_geom_bond_site_symmetry_2
Si1 O1 1.6230(19) .
Si1 O2 1.6133(18) 2_676
Si1 C1 1.861(3) .
Si1 C4 1.855(3) .
Si2 O1 1.6340(18) .
Si2 O2 1.6380(18) .
Si2 C29 1.838(3) .
Si2 C30 1.840(3) .
O2 Si1 1.6133(18) 2_676
C1 C2 1.354(3) .
C1 C5 1.479(3) .
C2 C3 1.515(3) .
C2 C11 1.494(3) .
C3 C4 1.354(3) .
C3 C17 1.489(4) .
C3 C17A 1.501(4) .
C4 C23 1.478(3) .
C5 C6 1.391(3) .
C5 C10 1.398(3) .
C6 H6 0.9500 .
C6 C7 1.388(4) .
C7 H7 0.9500 .
C7 C8 1.378(4) .
C8 H8 0.9500 .
C8 C9 1.380(4) .
C9 H9 0.9500 .
C9 C10 1.387(4) .
C10 H10 0.9500 .
C11 C12 1.389(3) .
C11 C16 1.394(3) .
C12 H12 0.9500 .
C12 C13 1.393(3) .
C13 H13 0.9500 .
C13 C14 1.379(4) .
C14 H14 0.9500 .
C14 C15 1.384(4) .
C15 H15 0.9500 .
C15 C16 1.382(3) .
C16 H16 0.9500 .
C17 C18 1.3900 .
C17 C22 1.3900 .
C18 H18 0.9500 .
C18 C19 1.3900 .
C19 H19 0.9500 .
C19 C20 1.3900 .
C20 H20 0.9500 .
C20 C21 1.3900 .
C21 H21 0.9500 .
C21 C22 1.3900 .
C22 H22 0.9500 .
C17A C18A 1.3900 .
C17A C22A 1.3900 .
C18A H18A 0.9500 .
C18A C19A 1.3900 .
C19A H19A 0.9500 .
C19A C20A 1.3900 .
C20A H20A 0.9500 .
C20A C21A 1.3900 .
C21A H21A 0.9500 .
C21A C22A 1.3900 .
C22A H22A 0.9500 .
C23 C24 1.401(3) .
C23 C28 1.393(3) .
C24 H24 0.9500 .
C24 C25 1.378(3) .
C25 H25 0.9500 .
C25 C26 1.379(4) .
C26 H26 0.9500 .
C26 C27 1.378(4) .
C27 H27 0.9500 .
C27 C28 1.387(4) .
C28 H28 0.9500 .
C29 H29A 0.9800 .
C29 H29B 0.9800 .
C29 H29C 0.9800 .
C30 H30A 0.9800 .
C30 H30B 0.9800 .
C30 H30C 0.9800 .
Si1' O1' 1.617(2) .
Si1' O2' 1.615(2) 2_657
Si1' C1' 1.867(3) .
Si1' C4' 1.869(3) .
Si2' O1' 1.627(2) .
Si2' O2' 1.636(2) .
Si2' C29' 1.829(3) .
Si2' C30' 1.840(3) .
O2' Si1' 1.615(2) 2_657
C1' C2' 1.359(4) .
C1' C5' 1.470(4) .
C2' C3' 1.509(4) .
C2' C11' 1.489(4) .
C3' C4' 1.357(4) .
C3' C17' 1.498(4) .
C3' C17B 1.488(7) .
C4' C23' 1.473(4) .
C5' C6' 1.401(4) .
C5' C10' 1.395(4) .
C6' H6' 0.9500 .
C6' C7' 1.381(4) .
C7' H7' 0.9500 .
C7' C8' 1.374(4) .
C8' H8' 0.9500 .
C8' C9' 1.383(4) .
C9' H9' 0.9500 .
C9' C10' 1.378(4) .
C10' H10' 0.9500 .
C11' C12' 1.393(4) .
C11' C16' 1.380(4) .
C12' H12' 0.9500 .
C12' C13' 1.372(4) .
C13' H13' 0.9500 .
C13' C14' 1.381(5) .
C14' H14' 0.9500 .
C14' C15' 1.383(4) .
C15' H15' 0.9500 .
C15' C16' 1.386(4) .
C16' H16' 0.9500 .
C17' C22' 1.3900 .
C17' C18' 1.3900 .
C22' H22' 0.9500 .
C22' C21' 1.3900 .
C21' H21' 0.9500 .
C21' C20' 1.3900 .
C20' H20' 0.9500 .
C20' C19' 1.3900 .
C19' H19' 0.9500 .
C19' C18' 1.3900 .
C18' H18' 0.9500 .
C17B C22B 1.3900 .
C17B C18B 1.3900 .
C22B H22B 0.9500 .
C22B C21B 1.3900 .
C21B H21B 0.9500 .
C21B C20B 1.3900 .
C20B H20B 0.9500 .
C20B C19B 1.3900 .
C19B H19B 0.9500 .
C19B C18B 1.3900 .
C18B H18B 0.9500 .
C23' C24' 1.401(4) .
C23' C28' 1.390(4) .
C24' H24' 0.9500 .
C24' C25' 1.375(4) .
C25' H25' 0.9500 .
C25' C26' 1.376(4) .
C26' H26' 0.9500 .
C26' C27' 1.381(4) .
C27' H27' 0.9500 .
C27' C28' 1.387(4) .
C28' H28' 0.9500 .
C29' H29D 0.9800 .
C29' H29E 0.9800 .
C29' H29F 0.9800 .
C30' H30F 0.9800 .
C30' H30D 0.9800 .
C30' H30E 0.9800 .

loop_
_geom_torsion_atom_site_label_1
_geom_torsion_atom_site_label_2
_geom_torsion_atom_site_label_3
_geom_torsion_atom_site_label_4
_geom_torsion
_geom_torsion_site_symmetry_1
_geom_torsion_site_symmetry_4
Si1 C1 C2 C3 -0.6(3) . .
Si1 C1 C2 C11 -179.74(19) . .
Si1 C1 C5 C6 49.0(3) . .
Si1 C1 C5 C10 -126.9(2) . .
Si1 C4 C23 C24 -124.3(2) . .
Si1 C4 C23 C28 52.8(3) . .
O1 Si1 C1 C2 113.30(17) . .
O1 Si1 C1 C5 -75.4(2) . .
O1 Si1 C4 C3 -112.01(18) . .
O1 Si1 C4 C23 57.5(2) . .
O1 Si2 O2 Si1 51.8(2) . 2_676
O2 Si1 O1 Si2 65.6(2) 2_676 .
O2 Si1 C1 C2 -122.08(17) 2_676 .
O2 Si1 C1 C5 49.2(2) 2_676 .
O2 Si1 C4 C3 122.19(17) 2_676 .
O2 Si1 C4 C23 -68.3(2) 2_676 .
O2 Si2 O1 Si1 -86.6(2) . .
C1 Si1 O1 Si2 -168.0(2) . .
C1 Si1 C4 C3 4.78(19) . .
C1 Si1 C4 C23 174.3(2) . .
C1 C2 C3 C4 4.7(3) . .
C1 C2 C3 C17 -170.3(4) . .
C1 C2 C3 C17A -177.3(4) . .
C1 C2 C11 C12 50.1(3) . .
C1 C2 C11 C16 -131.2(3) . .
C1 C5 C6 C7 -178.1(2) . .
C1 C5 C10 C9 177.1(2) . .
C2 C1 C5 C6 -141.4(3) . .
C2 C1 C5 C10 42.7(4) . .
C2 C3 C4 Si1 -6.0(3) . .
C2 C3 C4 C23 -175.7(2) . .
C2 C3 C17 C18 58.1(5) . .
C2 C3 C17 C22 -131.3(3) . .
C2 C3 C17A C18A 64.1(6) . .
C2 C3 C17A C22A -122.6(3) . .
C2 C11 C12 C13 178.8(2) . .
C2 C11 C16 C15 -178.8(2) . .
C3 C2 C11 C12 -129.1(2) . .
C3 C2 C11 C16 49.7(3) . .
C3 C4 C23 C24 43.3(4) . .
C3 C4 C23 C28 -139.6(3) . .
C3 C17 C18 C19 170.6(6) . .
C3 C17 C22 C21 -170.4(6) . .
C3 C17A C18A C19A 173.1(7) . .
C3 C17A C22A C21A -173.5(6) . .
C4 Si1 O1 Si2 -63.6(2) . .
C4 Si1 C1 C2 -2.32(19) . .
C4 Si1 C1 C5 169.0(2) . .
C4 C3 C17 C18 -116.5(4) . .
C4 C3 C17 C22 54.0(6) . .
C4 C3 C17A C18A -118.0(4) . .
C4 C3 C17A C22A 55.3(5) . .
C4 C23 C24 C25 177.7(2) . .
C4 C23 C28 C27 -178.0(2) . .
C5 C1 C2 C3 -171.8(2) . .
C5 C1 C2 C11 9.0(4) . .
C5 C6 C7 C8 1.4(4) . .
C6 C5 C10 C9 1.2(4) . .
C6 C7 C8 C9 0.3(4) . .
C7 C8 C9 C10 -1.3(4) . .
C8 C9 C10 C5 0.5(4) . .
C10 C5 C6 C7 -2.1(4) . .
C11 C2 C3 C4 -176.1(2) . .
C11 C2 C3 C17 8.9(5) . .
C11 C2 C3 C17A 1.9(5) . .
C11 C12 C13 C14 -0.2(4) . .
C12 C11 C16 C15 0.0(4) . .
C12 C13 C14 C15 0.4(4) . .
C13 C14 C15 C16 -0.5(4) . .
C14 C15 C16 C11 0.2(4) . .
C16 C11 C12 C13 0.0(4) . .
C17 C3 C4 Si1 168.7(4) . .
C17 C3 C4 C23 -0.9(5) . .
C17 C3 C17A C18A 4(5) . .
C17 C3 C17A C22A 178(6) . .
C17 C18 C19 C20 0.0 . .
C18 C17 C22 C21 0.0 . .
C18 C19 C20 C21 0.0 . .
C19 C20 C21 C22 0.0 . .
C20 C21 C22 C17 0.0 . .
C22 C17 C18 C19 0.0 . .
C17A C3 C4 Si1 176.0(4) . .
C17A C3 C4 C23 6.3(5) . .
C17A C3 C17 C18 -178(6) . .
C17A C3 C17 C22 -8(5) . .
C17A C18A C19A C20A 0.0 . .
C18A C17A C22A C21A 0.0 . .
C18A C19A C20A C21A 0.0 . .
C19A C20A C21A C22A 0.0 . .
C20A C21A C22A C17A 0.0 . .
C22A C17A C18A C19A 0.0 . .
C23 C24 C25 C26 -0.1(4) . .
C24 C23 C28 C27 -0.8(4) . .
C24 C25 C26 C27 -0.1(4) . .
C25 C26 C27 C28 -0.2(4) . .
C26 C27 C28 C23 0.6(4) . .
C28 C23 C24 C25 0.5(4) . .
C29 Si2 O1 Si1 157.5(2) . .
C29 Si2 O2 Si1 168.12(19) . 2_676
C30 Si2 O1 Si1 33.9(3) . .
C30 Si2 O2 Si1 -69.9(2) . 2_676
Si1' C1' C2' C3' 0.7(3) . .
Si1' C1' C2' C11' -178.4(2) . .
Si1' C1' C5' C6' -29.0(3) . .
Si1' C1' C5' C10' 148.5(2) . .
Si1' C4' C23' C24' -46.5(4) . .
Si1' C4' C23' C28' 134.1(3) . .
O1' Si1' C1' C2' -113.01(18) . .
O1' Si1' C1' C5' 70.6(2) . .
O1' Si1' C4' C3' 110.64(18) . .
O1' Si1' C4' C23' -63.1(3) . .
O1' Si2' O2' Si1' -53.2(3) . 2_657
O2' Si1' O1' Si2' -50.4(3) 2_657 .
O2' Si1' C1' C2' 122.63(18) 2_657 .
O2' Si1' C1' C5' -53.8(2) 2_657 .
O2' Si1' C4' C3' -123.47(18) 2_657 .
O2' Si1' C4' C23' 62.8(3) 2_657 .
O2' Si2' O1' Si1' 69.8(3) . .
C1' Si1' O1' Si2' -176.7(2) . .
C1' Si1' C4' C3' -5.25(19) . .
C1' Si1' C4' C23' -179.0(2) . .
C1' C2' C3' C4' -5.4(3) . .
C1' C2' C3' C17' 175.1(4) . .
C1' C2' C3' C17B 176.6(9) . .
C1' C2' C11' C12' 105.1(3) . .
C1' C2' C11' C16' -78.5(3) . .
C1' C5' C6' C7' 178.1(2) . .
C1' C5' C10' C9' -177.9(3) . .
C2' C1' C5' C6' 155.4(3) . .
C2' C1' C5' C10' -27.1(4) . .
C2' C3' C4' Si1' 6.7(3) . .
C2' C3' C4' C23' -179.4(2) . .
C2' C3' C17' C22' -69.1(4) . .
C2' C3' C17' C18' 102.9(4) . .
C2' C3' C17B C22B -67.1(9) . .
C2' C3' C17B C18B 116.8(11) . .
C2' C11' C12' C13' 178.1(3) . .
C2' C11' C16' C15' -177.5(2) . .
C3' C2' C11' C12' -74.1(3) . .
C3' C2' C11' C16' 102.4(3) . .
C3' C4' C23' C24' 141.0(3) . .
C3' C4' C23' C28' -38.4(4) . .
C3' C17' C22' C21' 172.1(5) . .
C3' C17' C18' C19' -172.1(5) . .
C3' C17B C22B C21B -176.2(15) . .
C3' C17B C18B C19B 176.0(15) . .
C4' Si1' O1' Si2' 78.6(3) . .
C4' Si1' C1' C2' 2.53(19) . .
C4' Si1' C1' C5' -173.9(2) . .
C4' C3' C17' C22' 111.4(3) . .
C4' C3' C17' C18' -76.5(5) . .
C4' C3' C17B C22B 115.0(7) . .
C4' C3' C17B C18B -61.1(14) . .
C4' C23' C24' C25' -177.1(3) . .
C4' C23' C28' C27' 178.8(3) . .
C5' C1' C2' C3' 177.0(2) . .
C5' C1' C2' C11' -2.1(4) . .
C5' C6' C7' C8' -0.5(4) . .
C6' C5' C10' C9' -0.4(4) . .
C6' C7' C8' C9' 0.5(4) . .
C7' C8' C9' C10' -0.4(4) . .
C8' C9' C10' C5' 0.4(4) . .
C10' C5' C6' C7' 0.5(4) . .
C11' C2' C3' C4' 173.8(2) . .
C11' C2' C3' C17' -5.7(4) . .
C11' C2' C3' C17B -4.2(9) . .
C11' C12' C13' C14' -0.3(5) . .
C12' C11' C16' C15' -1.1(4) . .
C12' C13' C14' C15' -1.6(5) . .
C13' C14' C15' C16' 2.1(4) . .
C14' C15' C16' C11' -0.7(4) . .
C16' C11' C12' C13' 1.6(4) . .
C17' C3' C4' Si1' -173.9(4) . .
C17' C3' C4' C23' 0.0(5) . .
C17' C3' C17B C22B -39(21) . .
C17' C3' C17B C18B 145(22) . .
C17' C22' C21' C20' 0.0 . .
C22' C17' C18' C19' 0.0 . .
C22' C21' C20' C19' 0.0 . .
C21' C20' C19' C18' 0.0 . .
C20' C19' C18' C17' 0.0 . .
C18' C17' C22' C21' 0.0 . .
C17B C3' C4' Si1' -175.4(9) . .
C17B C3' C4' C23' -1.5(10) . .
C17B C3' C17' C22' 138(22) . .
C17B C3' C17' C18' -49(21) . .
C17B C22B C21B C20B 0.0 . .
C22B C17B C18B C19B 0.0 . .
C22B C21B C20B C19B 0.0 . .
C21B C20B C19B C18B 0.0 . .
C20B C19B C18B C17B 0.0 . .
C18B C17B C22B C21B 0.0 . .
C23' C24' C25' C26' -2.5(5) . .
C24' C23' C28' C27' -0.7(5) . .
C24' C25' C26' C27' 0.8(5) . .
C25' C26' C27' C28' 0.9(5) . .
C26' C27' C28' C23' -1.0(5) . .
C28' C23' C24' C25' 2.4(4) . .
C29' Si2' O1' Si1' -174.5(3) . .
C29' Si2' O2' Si1' -169.5(3) . 2_657
C30' Si2' O1' Si1' -51.9(3) . .
C30' Si2' O2' Si1' 67.1(3) . 2_657
